data_2102549
loop_
_publ_author_name
'Fernandes, Manuel A.'
'Levendis, D. C.'

_publ_section_title
;
 Photodimerization of the \a'-polymorph of
 <i>ortho</i>-ethoxy-<i>trans</i>-cinnamic acid in the solid state. I.
 Monitoring the reaction at 293K
;
_journal_date_accepted 2004-04-01
_journal_date_recd_electronic 2004-01-13
_journal_issue 3
_journal_name_full 'Acta Crystallographica Section B'
_journal_page_first 315
_journal_page_last 324
_journal_paper_category FA
_journal_paper_doi 10.1107/S0108768104007955
_journal_volume 60
_journal_year 2004
_chemical_formula_moiety 'C22 H24 O6, C11 H12 O3'
_chemical_formula_sum 'C33 H36 O9'
_chemical_formula_weight 576.62
_chemical_name_common
;
ortho-ethoxy-trans-cinnamic acid and 2,2'-diethoxy alpha-truxillic acid
;
_chemical_name_systematic
;
  (E)-3-(2-Ethoxyphenyl)propenoic acid and
trans-2,4-bis(2-ethoxyphenyl)-trans-1,3-cyclobutane-dicarboxylic acid
;
_space_group_IT_number 2
_symmetry_cell_setting triclinic
_symmetry_space_group_name_Hall '-P 1'
_symmetry_space_group_name_H-M 'P -1'
_atom_sites_solution_hydrogens geom
_atom_sites_solution_primary direct
_atom_sites_solution_secondary difmap
_audit_creation_method SHELXL-97
_cell_angle_alpha 99.768(3)
_cell_angle_beta 91.912(3)
_cell_angle_gamma 110.392(3)
_cell_formula_units_Z 2
_cell_length_a 8.3099(12)
_cell_length_b 11.0026(16)
_cell_length_c 17.471(3)
_cell_measurement_reflns_used 794
_cell_measurement_temperature 173(2)
_cell_measurement_theta_max 28.07
_cell_measurement_theta_min 2.53
_cell_volume 1468.2(4)
_computing_cell_refinement 'Bruker SMART'
_computing_data_collection 'Bruker SMART'
_computing_data_reduction 'Bruker SHELXTL'
_computing_molecular_graphics 'Bruker SHELXTL'
_computing_publication_material 'Bruker SHELXTL'
_computing_structure_refinement 'SHELXL-97 (Sheldrick, 1997)'
_computing_structure_solution 'SHELXS-97 (Sheldrick, 1990)'
_diffrn_ambient_temperature 173(2)
_diffrn_measured_fraction_theta_full 0.992
_diffrn_measured_fraction_theta_max 0.992
_diffrn_measurement_device_type 'CCD area detector'
_diffrn_measurement_method 'phi and omega scans'
_diffrn_radiation_monochromator graphite
_diffrn_radiation_source 'fine-focus sealed tube'
_diffrn_radiation_type MoK\a
_diffrn_radiation_wavelength 0.71073
_diffrn_reflns_av_R_equivalents 0.0283
_diffrn_reflns_av_sigmaI/netI 0.0561
_diffrn_reflns_limit_h_max 10
_diffrn_reflns_limit_h_min -10
_diffrn_reflns_limit_k_max 7
_diffrn_reflns_limit_k_min -13
_diffrn_reflns_limit_l_max 19
_diffrn_reflns_limit_l_min -21
_diffrn_reflns_number 8381
_diffrn_reflns_theta_full 25.50
_diffrn_reflns_theta_max 25.50
_diffrn_reflns_theta_min 1.19
_exptl_absorpt_coefficient_mu 0.095
_exptl_absorpt_correction_T_max 0.9869
_exptl_absorpt_correction_T_min 0.9587
_exptl_absorpt_correction_type none
_exptl_crystal_colour white
_exptl_crystal_density_diffrn 1.304
_exptl_crystal_density_method 'not measured'
_exptl_crystal_description irregular
_exptl_crystal_F_000 612
_exptl_crystal_size_max 0.45
_exptl_crystal_size_mid 0.24
_exptl_crystal_size_min 0.14
_refine_diff_density_max 0.182
_refine_diff_density_min -0.215
_refine_ls_extinction_method none
_refine_ls_goodness_of_fit_ref 1.007
_refine_ls_hydrogen_treatment mixed
_refine_ls_matrix_type full
_refine_ls_number_parameters 397
_refine_ls_number_reflns 5409
_refine_ls_number_restraints 0
_refine_ls_restrained_S_all 1.007
_refine_ls_R_factor_all 0.0878
_refine_ls_R_factor_gt 0.0455
_refine_ls_shift/su_max 0.001
_refine_ls_shift/su_mean 0.000
_refine_ls_structure_factor_coef Fsqd
_refine_ls_weighting_details 'calc w=1/[\s^2^(Fo^2^)+(0.0523P)^2^+0.0000P] where P=(Fo^2^+2Fc^2^)/3'
_refine_ls_weighting_scheme calc
_refine_ls_wR_factor_gt 0.1014
_refine_ls_wR_factor_ref 0.1158
_reflns_number_gt 3394
_reflns_number_total 5409
_reflns_threshold_expression >2sigma(I)
_cod_data_source_file ws5010.cif
_cod_data_source_block rd48hlts
_cod_depositor_comments
;
The following automatic conversions were performed:
'_symmetry_cell_setting' value 'Triclinic' changed to 'triclinic'
according to '/home/saulius/struct/CIF-dictionaries/cif_core.dic'
dictionary named 'cif_core.dic' version 2.4.1 from 2010-06-29.

Automatic conversion script
Id: cif_fix_enum 1527 2010-12-29 10:47:43Z saulius 

The following automatic conversions were performed:

'_symmetry_cell_setting' value 'Triclinic' changed to 'triclinic'
according to /home/saulius/struct/CIF-dictionaries/cif_core.dic
dictionary named 'cif_core.dic' version 2.4.1 from 2010-06-29.

Automatic conversion script
Id: cif_fix_values 1715 2011-07-08 13:25:40Z adriana 
;
_cod_original_cell_volume 1468.1(4)
_cod_original_sg_symbol_H-M P-1
_cod_database_code 2102549

loop_
_symmetry_equiv_pos_as_xyz
'x, y, z'
'-x, -y, -z'

loop_
_atom_site_label
_atom_site_fract_x
_atom_site_fract_y
_atom_site_fract_z
_atom_site_U_iso_or_equiv
_atom_site_adp_type
_atom_site_calc_flag
_atom_site_refinement_flags
_atom_site_occupancy
_atom_site_type_symbol
C1C 0.2135(2) 0.64754(18) 0.41729(10) 0.0285(4) Uani d . 1 C
C2C 0.2140(2) 0.63657(18) 0.33616(10) 0.0282(4) Uani d . 1 C
C3C 0.0612(2) 0.6078(2) 0.28917(11) 0.0372(5) Uani d . 1 C
H3C 0.0609 0.5957 0.2340 0.045 Uiso calc R 1 H
C4C -0.0896(2) 0.5969(2) 0.32331(12) 0.0399(5) Uani d . 1 C
H4C -0.1937 0.5765 0.2912 0.048 Uiso calc R 1 H
C5C -0.0912(2) 0.6153(2) 0.40344(12) 0.0393(5) Uani d . 1 C
H5C -0.1941 0.6119 0.4266 0.047 Uiso calc R 1 H
C6C 0.0588(2) 0.63878(19) 0.44919(11) 0.0357(5) Uani d . 1 C
H6C 0.0569 0.6493 0.5042 0.043 Uiso calc R 1 H
C11C 0.3682(2) 0.66037(17) 0.46543(10) 0.0294(4) Uani d . 1 C
H11C 0.4694 0.6683 0.4398 0.035 Uiso calc R 1 H
C12C 0.3807(2) 0.66192(19) 0.54180(11) 0.0347(5) Uani d . 1 C
H12C 0.2860 0.6639 0.5703 0.042 Uiso calc R 1 H
C13C 0.5356(2) 0.66068(19) 0.58309(11) 0.0335(5) Uani d . 1 C
C21C 0.3780(2) 0.6567(2) 0.22554(10) 0.0356(5) Uani d . 1 C
H21E 0.3317 0.7223 0.2113 0.043 Uiso calc R 1 H
H21F 0.3086 0.5687 0.1941 0.043 Uiso calc R 1 H
C22C 0.5638(2) 0.6932(2) 0.21001(11) 0.0462(6) Uani d . 1 C
H22G 0.6331 0.7756 0.2455 0.069 Uiso calc R 1 H
H22H 0.5751 0.7052 0.1559 0.069 Uiso calc R 1 H
H22I 0.6045 0.6225 0.2185 0.069 Uiso calc R 1 H
O11C 0.51430(18) 0.64305(17) 0.65539(8) 0.0504(4) Uani d . 1 O
O12C 0.67170(17) 0.67357(14) 0.55422(7) 0.0410(4) Uani d . 1 O
O21C 0.36971(15) 0.65443(13) 0.30720(7) 0.0345(3) Uani d . 1 O
C1D 1.0113(2) 0.03434(17) 0.23138(10) 0.0265(4) Uani d . 1 C
C2D 0.9924(2) -0.01048(18) 0.30228(10) 0.0295(4) Uani d . 1 C
C3D 1.1192(2) -0.0471(2) 0.33565(11) 0.0378(5) Uani d . 1 C
H3D 1.1043 -0.0791 0.3831 0.045 Uiso calc R 1 H
C4D 1.2666(3) -0.0364(2) 0.29876(12) 0.0417(5) Uani d . 1 C
H4D 1.3542 -0.0597 0.3217 0.050 Uiso calc R 1 H
C5D 1.2886(2) 0.0077(2) 0.22908(12) 0.0392(5) Uani d . 1 C
H5D 1.3901 0.0143 0.2040 0.047 Uiso calc R 1 H
C6D 1.1602(2) 0.04226(19) 0.19620(11) 0.0332(5) Uani d . 1 C
H6D 1.1752 0.0722 0.1481 0.040 Uiso calc R 1 H
C11D 0.8743(2) 0.08014(18) 0.20145(9) 0.0268(4) Uani d . 1 C
H11D 0.7573 0.0180 0.2083 0.032 Uiso calc R 1 H
C12D 0.8767(2) 0.11147(17) 0.11821(10) 0.0271(4) Uani d . 1 C
H12D 0.9794 0.1046 0.0922 0.033 Uiso calc R 1 H
C13D 0.7110(2) 0.04202(18) 0.06647(10) 0.0279(4) Uani d . 1 C
C21D 0.8335(3) -0.0313(2) 0.41481(10) 0.0412(5) Uani d . 1 C
H21G 0.9336 0.0367 0.4483 0.049 Uiso calc R 1 H
H21H 0.8344 -0.1195 0.4194 0.049 Uiso calc R 1 H
C22D 0.6688(3) -0.0176(2) 0.43986(11) 0.0463(6) Uani d . 1 C
H22J 0.6706 0.0708 0.4364 0.069 Uiso calc R 1 H
H22K 0.6575 -0.0302 0.4939 0.069 Uiso calc R 1 H
H22L 0.5708 -0.0843 0.4057 0.069 Uiso calc R 1 H
O11D 0.73184(17) 0.03306(14) -0.00878(7) 0.0375(4) Uani d . 1 O
O12D 0.56985(15) 0.00372(13) 0.09095(7) 0.0347(3) Uani d . 1 O
O21D 0.84324(15) -0.01509(13) 0.33532(7) 0.0336(3) Uani d . 1 O
C1E 0.7655(2) 0.30836(18) 0.12373(10) 0.0274(4) Uani d . 1 C
C2E 0.7772(2) 0.33581(18) 0.04820(10) 0.0301(4) Uani d . 1 C
C3E 0.6466(2) 0.36397(19) 0.01178(11) 0.0384(5) Uani d . 1 C
H3E 0.6542 0.3814 -0.0397 0.046 Uiso calc R 1 H
C4E 0.5056(3) 0.3665(2) 0.05080(12) 0.0408(5) Uani d . 1 C
H4E 0.4160 0.3849 0.0257 0.049 Uiso calc R 1 H
C5E 0.4933(2) 0.3427(2) 0.12556(12) 0.0384(5) Uani d . 1 C
H5E 0.3967 0.3459 0.1523 0.046 Uiso calc R 1 H
C6E 0.6242(2) 0.31384(19) 0.16162(11) 0.0342(5) Uani d . 1 C
H6E 0.6160 0.2976 0.2133 0.041 Uiso calc R 1 H
C11E 0.8994(2) 0.25993(18) 0.15495(10) 0.0270(4) Uani d . 1 C
H11E 1.0177 0.3208 0.1487 0.032 Uiso calc R 1 H
C12E 0.8938(2) 0.22830(18) 0.23735(10) 0.0276(4) Uani d . 1 C
H12E 0.7897 0.2343 0.2624 0.033 Uiso calc R 1 H
C13E 1.0573(2) 0.29663(18) 0.29063(10) 0.0272(4) Uani d . 1 C
C21E 0.9170(2) 0.3160(2) -0.06918(10) 0.0371(5) Uani d . 1 C
H21I 0.9183 0.3985 -0.0851 0.045 Uiso calc R 1 H
H21J 0.8103 0.2432 -0.0943 0.045 Uiso calc R 1 H
C22E 1.0720(2) 0.2861(2) -0.09369(11) 0.0447(6) Uani d . 1 C
H22M 1.1768 0.3612 -0.0713 0.067 Uiso calc R 1 H
H22N 1.0679 0.2704 -0.1508 0.067 Uiso calc R 1 H
H22O 1.0729 0.2071 -0.0751 0.067 Uiso calc R 1 H
O11E 1.03755(17) 0.29178(13) 0.36453(7) 0.0355(3) Uani d . 1 O
O12E 1.19807(15) 0.34447(12) 0.26650(7) 0.0325(3) Uani d . 1 O
O21E 0.92193(15) 0.33064(13) 0.01424(7) 0.0343(3) Uani d . 1 O
H1D 0.625(3) 0.009(2) -0.0368(13) 0.071(8) Uiso d . 1 H
H1C 0.611(3) 0.648(2) 0.6797(14) 0.078(9) Uiso d . 1 H
H1E 1.151(3) 0.317(2) 0.3959(14) 0.086(8) Uiso d . 1 H

loop_
_atom_site_aniso_label
_atom_site_aniso_U_11
_atom_site_aniso_U_22
_atom_site_aniso_U_33
_atom_site_aniso_U_12
_atom_site_aniso_U_13
_atom_site_aniso_U_23
C1C 0.0300(10) 0.0265(11) 0.0292(11) 0.0095(9) 0.0019(8) 0.0075(8)
C2C 0.0291(10) 0.0289(11) 0.0277(11) 0.0118(9) 0.0018(8) 0.0059(8)
C3C 0.0361(11) 0.0459(13) 0.0305(11) 0.0157(10) -0.0027(9) 0.0089(10)
C4C 0.0305(11) 0.0480(14) 0.0432(13) 0.0161(10) -0.0046(9) 0.0119(10)
C5C 0.0319(11) 0.0460(13) 0.0454(13) 0.0181(10) 0.0054(10) 0.0137(10)
C6C 0.0381(11) 0.0394(12) 0.0310(11) 0.0152(10) 0.0049(9) 0.0081(9)
C11C 0.0285(10) 0.0293(11) 0.0278(11) 0.0081(9) -0.0007(8) 0.0043(8)
C12C 0.0301(11) 0.0429(13) 0.0302(11) 0.0118(10) 0.0002(8) 0.0083(9)
C13C 0.0351(11) 0.0376(12) 0.0236(11) 0.0093(10) -0.0010(9) 0.0041(9)
C21C 0.0393(12) 0.0440(13) 0.0251(11) 0.0167(10) 0.0017(9) 0.0075(9)
C22C 0.0408(12) 0.0602(15) 0.0324(12) 0.0125(12) 0.0022(9) 0.0070(11)
O11C 0.0342(9) 0.0872(13) 0.0292(9) 0.0170(9) -0.0018(7) 0.0214(8)
O12C 0.0366(8) 0.0626(10) 0.0257(7) 0.0212(7) 0.0001(6) 0.0072(7)
O21C 0.0310(7) 0.0499(9) 0.0232(7) 0.0147(7) 0.0012(6) 0.0089(6)
C1D 0.0266(10) 0.0240(10) 0.0259(10) 0.0072(8) -0.0032(8) 0.0019(8)
C2D 0.0293(10) 0.0284(11) 0.0287(10) 0.0086(9) -0.0033(8) 0.0046(8)
C3D 0.0417(12) 0.0429(13) 0.0347(11) 0.0208(10) -0.0032(9) 0.0128(10)
C4D 0.0388(12) 0.0484(14) 0.0440(13) 0.0253(11) -0.0064(10) 0.0067(11)
C5D 0.0312(11) 0.0479(14) 0.0415(12) 0.0203(10) 0.0023(9) 0.0042(10)
C6D 0.0349(11) 0.0372(12) 0.0286(11) 0.0153(10) 0.0007(9) 0.0052(9)
C11D 0.0237(10) 0.0340(11) 0.0227(10) 0.0101(9) -0.0006(8) 0.0067(8)
C12D 0.0256(10) 0.0333(11) 0.0244(10) 0.0131(9) 0.0014(8) 0.0052(8)
C13D 0.0310(11) 0.0295(11) 0.0240(11) 0.0120(9) 0.0007(8) 0.0050(8)
C21D 0.0450(12) 0.0564(14) 0.0265(11) 0.0202(11) 0.0005(9) 0.0153(10)
C22D 0.0463(13) 0.0609(15) 0.0348(12) 0.0205(12) 0.0081(10) 0.0144(11)
O11D 0.0319(8) 0.0533(9) 0.0213(7) 0.0103(7) -0.0022(6) 0.0026(6)
O12D 0.0278(7) 0.0467(9) 0.0248(7) 0.0076(7) -0.0021(6) 0.0078(6)
O21D 0.0297(7) 0.0483(9) 0.0260(7) 0.0149(7) 0.0009(6) 0.0144(6)
C1E 0.0264(10) 0.0259(10) 0.0284(10) 0.0087(8) -0.0042(8) 0.0036(8)
C2E 0.0304(10) 0.0291(11) 0.0282(10) 0.0085(9) -0.0034(8) 0.0046(8)
C3E 0.0437(12) 0.0416(13) 0.0322(11) 0.0166(11) -0.0043(9) 0.0121(9)
C4E 0.0386(12) 0.0435(13) 0.0452(13) 0.0205(11) -0.0062(10) 0.0112(10)
C5E 0.0332(11) 0.0437(13) 0.0439(13) 0.0207(10) 0.0025(9) 0.0082(10)
C6E 0.0356(11) 0.0401(12) 0.0299(11) 0.0171(10) 0.0009(9) 0.0075(9)
C11E 0.0251(9) 0.0327(11) 0.0225(10) 0.0096(9) -0.0019(8) 0.0058(8)
C12E 0.0262(10) 0.0376(12) 0.0219(9) 0.0155(9) 0.0004(8) 0.0053(8)
C13E 0.0347(11) 0.0280(11) 0.0225(10) 0.0165(9) -0.0002(8) 0.0033(8)
C21E 0.0428(12) 0.0434(13) 0.0232(10) 0.0126(10) -0.0004(9) 0.0083(9)
C22E 0.0464(13) 0.0532(15) 0.0315(12) 0.0156(11) 0.0036(10) 0.0052(10)
O11E 0.0380(8) 0.0486(9) 0.0195(7) 0.0172(7) -0.0017(6) 0.0030(6)
O12E 0.0308(7) 0.0374(8) 0.0266(7) 0.0085(6) -0.0019(6) 0.0078(6)
O21E 0.0335(7) 0.0474(9) 0.0238(7) 0.0155(7) 0.0007(6) 0.0106(6)

loop_
_atom_type_symbol
_atom_type_description
_atom_type_scat_dispersion_real
_atom_type_scat_dispersion_imag
_atom_type_scat_source
C C 0.0033 0.0016 'International Tables Vol C Tables 4.2.6.8 and 6.1.1.4'
H H 0.0000 0.0000 'International Tables Vol C Tables 4.2.6.8 and 6.1.1.4'
O O 0.0106 0.0060 'International Tables Vol C Tables 4.2.6.8 and 6.1.1.4'

loop_
_geom_angle_atom_site_label_1
_geom_angle_atom_site_label_2
_geom_angle_atom_site_label_3
_geom_angle
C6C C1C C2C 117.67(16)
C6C C1C C11C 121.85(16)
C2C C1C C11C 120.39(16)
O21C C2C C3C 123.24(16)
O21C C2C C1C 116.35(15)
C3C C2C C1C 120.41(17)
C4C C3C C2C 119.66(18)
C4C C3C H3C 120.2
C2C C3C H3C 120.2
C5C C4C C3C 120.97(18)
C5C C4C H4C 119.5
C3C C4C H4C 119.5
C6C C5C C4C 118.95(18)
C6C C5C H5C 120.5
C4C C5C H5C 120.5
C5C C6C C1C 122.15(18)
C5C C6C H6C 118.9
C1C C6C H6C 118.9
C12C C11C C1C 126.20(17)
C12C C11C H11C 116.9
C1C C11C H11C 116.9
C11C C12C C13C 122.01(18)
C11C C12C H12C 119.0
C13C C12C H12C 119.0
O12C C13C O11C 122.82(18)
O12C C13C C12C 124.26(18)
O11C C13C C12C 112.92(18)
O21C C21C C22C 107.66(14)
O21C C21C H21E 110.2
C22C C21C H21E 110.2
O21C C21C H21F 110.2
C22C C21C H21F 110.2
H21E C21C H21F 108.5
C21C C22C H22G 109.5
C21C C22C H22H 109.5
H22G C22C H22H 109.5
C21C C22C H22I 109.5
H22G C22C H22I 109.5
H22H C22C H22I 109.5
C13C O11C H1C 111.0(16)
C2C O21C C21C 117.72(13)
C6D C1D C2D 117.84(17)
C6D C1D C11D 124.08(17)
C2D C1D C11D 117.92(16)
O21D C2D C3D 123.45(17)
O21D C2D C1D 115.60(16)
C3D C2D C1D 120.95(18)
C4D C3D C2D 119.15(18)
C4D C3D H3D 120.4
C2D C3D H3D 120.4
C5D C4D C3D 121.02(19)
C5D C4D H4D 119.5
C3D C4D H4D 119.5
C4D C5D C6D 119.09(19)
C4D C5D H5D 120.5
C6D C5D H5D 120.5
C1D C6D C5D 121.93(19)
C1D C6D H6D 119.0
C5D C6D H6D 119.0
C1D C11D C12D 119.35(15)
C1D C11D C12E 115.79(14)
C12D C11D C12E 90.11(13)
C1D C11D H11D 110.0
C12D C11D H11D 110.0
C12E C11D H11D 110.0
C13D C12D C11D 115.32(14)
C13D C12D C11E 111.78(14)
C11D C12D C11E 89.39(12)
C13D C12D H12D 112.8
C11D C12D H12D 112.8
C11E C12D H12D 112.8
O12D C13D O11D 123.02(16)
O12D C13D C12D 123.59(16)
O11D C13D C12D 113.28(16)
O21D C21D C22D 107.72(15)
O21D C21D H21G 110.2
C22D C21D H21G 110.2
O21D C21D H21H 110.2
C22D C21D H21H 110.2
H21G C21D H21H 108.5
C21D C22D H22J 109.5
C21D C22D H22K 109.5
H22J C22D H22K 109.5
C21D C22D H22L 109.5
H22J C22D H22L 109.5
H22K C22D H22L 109.5
C13D O11D H1D 108.9(14)
C2D O21D C21D 117.94(14)
C6E C1E C2E 118.45(16)
C6E C1E C11E 123.96(16)
C2E C1E C11E 117.23(16)
O21E C2E C3E 124.00(17)
O21E C2E C1E 115.58(16)
C3E C2E C1E 120.41(18)
C4E C3E C2E 119.65(18)
C4E C3E H3E 120.2
C2E C3E H3E 120.2
C5E C4E C3E 120.90(18)
C5E C4E H4E 119.5
C3E C4E H4E 119.5
C4E C5E C6E 119.19(19)
C4E C5E H5E 120.4
C6E C5E H5E 120.4
C1E C6E C5E 121.36(18)
C1E C6E H6E 119.3
C5E C6E H6E 119.3
C1E C11E C12E 119.79(15)
C1E C11E C12D 115.27(14)
C12E C11E C12D 90.64(13)
C1E C11E H11E 109.9
C12E C11E H11E 109.9
C12D C11E H11E 109.9
C13E C12E C11E 115.75(15)
C13E C12E C11D 110.71(14)
C11E C12E C11D 89.85(13)
C13E C12E H12E 112.8
C11E C12E H12E 112.8
C11D C12E H12E 112.8
O12E C13E O11E 123.30(17)
O12E C13E C12E 122.65(16)
O11E C13E C12E 113.87(16)
O21E C21E C22E 107.91(15)
O21E C21E H21I 110.1
C22E C21E H21I 110.1
O21E C21E H21J 110.1
C22E C21E H21J 110.1
H21I C21E H21J 108.4
C21E C22E H22M 109.5
C21E C22E H22N 109.5
H22M C22E H22N 109.5
C21E C22E H22O 109.5
H22M C22E H22O 109.5
H22N C22E H22O 109.5
C13E O11E H1E 111.3(13)
C2E O21E C21E 117.75(14)

loop_
_geom_bond_atom_site_label_1
_geom_bond_atom_site_label_2
_geom_bond_distance
C1C C6C 1.398(2)
C1C C2C 1.402(2)
C1C C11C 1.463(2)
C2C O21C 1.367(2)
C2C C3C 1.396(2)
C3C C4C 1.382(2)
C3C H3C 0.9500
C4C C5C 1.381(3)
C4C H4C 0.9500
C5C C6C 1.378(3)
C5C H5C 0.9500
C6C H6C 0.9500
C11C C12C 1.332(2)
C11C H11C 0.9500
C12C C13C 1.459(3)
C12C H12C 0.9500
C13C O12C 1.227(2)
C13C O11C 1.319(2)
C21C O21C 1.435(2)
C21C C22C 1.500(2)
C21C H21E 0.9900
C21C H21F 0.9900
C22C H22G 0.9800
C22C H22H 0.9800
C22C H22I 0.9800
O11C H1C 0.87(2)
C1D C6D 1.382(2)
C1D C2D 1.403(2)
C1D C11D 1.507(2)
C2D O21D 1.373(2)
C2D C3D 1.396(2)
C3D C4D 1.381(3)
C3D H3D 0.9500
C4D C5D 1.380(3)
C4D H4D 0.9500
C5D C6D 1.388(3)
C5D H5D 0.9500
C6D H6D 0.9500
C11D C12D 1.550(2)
C11D C12E 1.594(2)
C11D H11D 1.0000
C12D C13D 1.499(2)
C12D C11E 1.593(2)
C12D H12D 1.0000
C13D O12D 1.220(2)
C13D O11D 1.323(2)
C21D O21D 1.431(2)
C21D C22D 1.499(3)
C21D H21G 0.9900
C21D H21H 0.9900
C22D H22J 0.9800
C22D H22K 0.9800
C22D H22L 0.9800
O11D H1D 0.93(2)
C1E C6E 1.381(2)
C1E C2E 1.402(2)
C1E C11E 1.514(2)
C2E O21E 1.373(2)
C2E C3E 1.391(3)
C3E C4E 1.381(3)
C3E H3E 0.9500
C4E C5E 1.375(3)
C4E H4E 0.9500
C5E C6E 1.394(3)
C5E H5E 0.9500
C6E H6E 0.9500
C11E C12E 1.536(2)
C11E H11E 1.0000
C12E C13E 1.498(2)
C12E H12E 1.0000
C13E O12E 1.225(2)
C13E O11E 1.315(2)
C21E O21E 1.436(2)
C21E C22E 1.495(3)
C21E H21I 0.9900
C21E H21J 0.9900
C22E H22M 0.9800
C22E H22N 0.9800
C22E H22O 0.9800
O11E H1E 1.00(3)

loop_
_geom_hbond_atom_site_label_D
_geom_hbond_atom_site_label_H
_geom_hbond_atom_site_label_A
_geom_hbond_site_symmetry_A
_geom_hbond_distance_DH
_geom_hbond_distance_HA
_geom_hbond_distance_DA
_geom_hbond_angle_DHA
O11D H1D O12D 2_655 0.93(2) 1.80(2) 2.7139(18) 169(2)
O11C H1C O12E 2_766 0.87(2) 1.79(2) 2.6616(18) 177(2)
O11E H1E O12C 2_766 1.00(3) 1.65(3) 2.6350(18) 169(2)

loop_
_geom_torsion_atom_site_label_1
_geom_torsion_atom_site_label_2
_geom_torsion_atom_site_label_3
_geom_torsion_atom_site_label_4
_geom_torsion
C6C C1C C2C O21C 175.72(16)
C11C C1C C2C O21C -7.5(3)
C6C C1C C2C C3C -4.8(3)
C11C C1C C2C C3C 171.93(18)
O21C C2C C3C C4C -177.16(17)
C1C C2C C3C C4C 3.4(3)
C2C C3C C4C C5C 0.6(3)
C3C C4C C5C C6C -3.0(3)
C4C C5C C6C C1C 1.5(3)
C2C C1C C6C C5C 2.4(3)
C11C C1C C6C C5C -174.30(19)
C6C C1C C11C C12C 1.8(3)
C2C C1C C11C C12C -174.82(19)
C1C C11C C12C C13C 173.18(18)
C11C C12C C13C O12C 8.8(3)
C11C C12C C13C O11C -170.66(18)
C3C C2C O21C C21C 6.5(3)
C1C C2C O21C C21C -174.05(16)
C22C C21C O21C C2C 173.43(16)
C6D C1D C2D O21D 179.27(16)
C11D C1D C2D O21D 3.6(2)
C6D C1D C2D C3D -0.7(3)
C11D C1D C2D C3D -176.28(17)
O21D C2D C3D C4D -178.63(17)
C1D C2D C3D C4D 1.3(3)
C2D C3D C4D C5D -1.1(3)
C3D C4D C5D C6D 0.4(3)
C2D C1D C6D C5D -0.1(3)
C11D C1D C6D C5D 175.20(18)
C4D C5D C6D C1D 0.3(3)
C6D C1D C11D C12D 13.3(3)
C2D C1D C11D C12D -171.41(15)
C6D C1D C11D C12E -92.7(2)
C2D C1D C11D C12E 82.7(2)
C1D C11D C12D C13D 126.99(18)
C12E C11D C12D C13D -113.00(16)
C1D C11D C12D C11E -119.10(16)
C12E C11D C12D C11E 0.92(12)
C11D C12D C13D O12D 25.9(3)
C11E C12D C13D O12D -74.2(2)
C11D C12D C13D O11D -157.79(15)
C11E C12D C13D O11D 102.06(18)
C3D C2D O21D C21D 13.5(3)
C1D C2D O21D C21D -166.41(16)
C22D C21D O21D C2D 173.53(16)
C6E C1E C2E O21E 179.06(16)
C11E C1E C2E O21E -7.5(2)
C6E C1E C2E C3E -1.9(3)
C11E C1E C2E C3E 171.59(17)
O21E C2E C3E C4E 179.81(17)
C1E C2E C3E C4E 0.8(3)
C2E C3E C4E C5E 0.6(3)
C3E C4E C5E C6E -0.9(3)
C2E C1E C6E C5E 1.5(3)
C11E C1E C6E C5E -171.44(18)
C4E C5E C6E C1E -0.2(3)
C6E C1E C11E C12E -7.0(3)
C2E C1E C11E C12E 179.91(16)
C6E C1E C11E C12D 99.5(2)
C2E C1E C11E C12D -73.6(2)
C13D C12D C11E C1E -7.5(2)
C11D C12D C11E C1E -124.64(15)
C13D C12D C11E C12E 116.19(15)
C11D C12D C11E C12E -0.95(13)
C1E C11E C12E C13E -126.16(18)
C12D C11E C12E C13E 113.96(16)
C1E C11E C12E C11D 120.81(16)
C12D C11E C12E C11D 0.92(12)
C1D C11D C12E C13E 4.5(2)
C12D C11D C12E C13E -118.56(15)
C1D C11D C12E C11E 122.10(16)
C12D C11D C12E C11E -0.95(13)
C11E C12E C13E O12E -19.5(3)
C11D C12E C13E O12E 80.8(2)
C11E C12E C13E O11E 165.26(15)
C11D C12E C13E O11E -94.42(18)
C3E C2E O21E C21E -18.3(3)
C1E C2E O21E C21E 160.70(16)
C22E C21E O21E C2E -168.97(16)
